data_7047815
loop_
_publ_author_name
'Wang, Hai-Ling'
'Ma, Xiong-Feng'
'Zou, Hua-Hong'
'Wang, Kai'
'Li, Bo'
'Chen, Zi-Lu'
'Liang, Fu-Pei'

_publ_section_title
;
 Mixed chelating ligands used to regulate the luminescence of Ln(iii)
 complexes and single-ion magnet behavior in Dy-based analogues.
;
_journal_issue 44
_journal_name_full 'Dalton transactions (Cambridge, England : 2003)'
_journal_page_first 15929
_journal_page_last 15940
_journal_paper_doi 10.1039/c8dt03133a
_journal_volume 47
_journal_year 2018
_chemical_formula_moiety 'C32 H20 Cl4 Er N5 O5'
_chemical_formula_sum 'C32 H20 Cl4 Er N5 O5'
_chemical_formula_weight 863.59
_space_group_crystal_system monoclinic
_space_group_IT_number 14
_space_group_name_Hall '-P 2ybc'
_space_group_name_H-M_alt 'P 1 21/c 1'
_symmetry_space_group_name_Hall '-P 2ybc'
_symmetry_space_group_name_H-M 'P 1 21/c 1'
_atom_sites_solution_hydrogens geom
_atom_sites_solution_primary dual
_atom_sites_solution_secondary difmap
_audit_creation_date 2018-06-06
_audit_creation_method
;
Olex2 1.2
(compiled 2018.05.29 svn.r3508 for OlexSys, GUI svn.r5506)
;
_audit_update_record
;
2018-07-15 deposited with the CCDC.
2018-10-17 downloaded from the CCDC.
;
_cell_angle_alpha 90.00
_cell_angle_beta 97.802(2)
_cell_angle_gamma 90.00
_cell_formula_units_Z 4
_cell_length_a 13.2305(3)
_cell_length_b 16.6540(3)
_cell_length_c 14.3223(3)
_cell_measurement_reflns_used 11843
_cell_measurement_temperature 293(2)
_cell_measurement_theta_max 28.9390
_cell_measurement_theta_min 3.9020
_cell_volume 3126.57(11)
_computing_cell_refinement 'CrysAlisPro 1.171.38.43 (Rigaku OD, 2015)'
_computing_data_collection 'CrysAlisPro 1.171.38.43 (Rigaku OD, 2015)'
_computing_data_reduction 'CrysAlisPro 1.171.38.43 (Rigaku OD, 2015)'
_computing_molecular_graphics 'Olex2 (Dolomanov et al., 2009)'
_computing_publication_material 'Olex2 (Dolomanov et al., 2009)'
_computing_structure_refinement 'XL (Sheldrick, 2008)'
_computing_structure_solution 'XT (Sheldrick, 2015)'
_diffrn_ambient_temperature 293(2)
_diffrn_detector 'CCD plate'
_diffrn_detector_area_resol_mean 10.6296
_diffrn_detector_type Atlas
_diffrn_measured_fraction_theta_full 0.998
_diffrn_measured_fraction_theta_max 0.998
_diffrn_measurement_details
;
List of Runs (angles in degrees, time in seconds):

  # Type    Start    End  Width  t~exp~   \w     \q     \k     \f   Frames
#--------------------------------------------------------------------------
  1  \w    -22.00  87.00   1.00    5.00    --   10.68  77.00  30.00  109
  2  \w    -48.00  28.00   1.00    5.00    --   10.68 -77.00  60.00   76
  3  \w    -82.00  12.00   1.00    5.00    --  -11.93 -57.00 150.00   94
;
_diffrn_measurement_device 'four-circle diffractometer'
_diffrn_measurement_device_type 'SuperNova, Single source at offset, Atlas'
_diffrn_measurement_method '\w scans'
_diffrn_orient_matrix_type 'CrysAlisPro convention (1999,Acta A55,543-557)'
_diffrn_orient_matrix_UB_11 0.0469025000
_diffrn_orient_matrix_UB_12 -0.0100949000
_diffrn_orient_matrix_UB_13 -0.0158745000
_diffrn_orient_matrix_UB_21 -0.0131506000
_diffrn_orient_matrix_UB_22 -0.0412592000
_diffrn_orient_matrix_UB_23 0.0004563000
_diffrn_orient_matrix_UB_31 -0.0235753000
_diffrn_orient_matrix_UB_32 0.0029755000
_diffrn_orient_matrix_UB_33 -0.0474047000
_diffrn_radiation_monochromator mirror
_diffrn_radiation_probe x-ray
_diffrn_radiation_type MoK\a
_diffrn_radiation_wavelength 0.71073
_diffrn_reflns_av_R_equivalents 0.0250
_diffrn_reflns_av_unetI/netI 0.0253
_diffrn_reflns_limit_h_max 16
_diffrn_reflns_limit_h_min -15
_diffrn_reflns_limit_k_max 19
_diffrn_reflns_limit_k_min -20
_diffrn_reflns_limit_l_max 17
_diffrn_reflns_limit_l_min -17
_diffrn_reflns_number 22262
_diffrn_reflns_theta_full 26.00
_diffrn_reflns_theta_max 26.00
_diffrn_reflns_theta_min 3.31
_diffrn_source 'micro-focus sealed X-ray tube'
_diffrn_source_type 'SuperNova (Mo) X-ray Source'
_exptl_absorpt_coefficient_mu 3.077
_exptl_absorpt_correction_T_max 1.00000
_exptl_absorpt_correction_T_min 0.61058
_exptl_absorpt_correction_type multi-scan
_exptl_absorpt_process_details
;
CrysAlisPro 1.171.38.43 (Rigaku Oxford Diffraction, 2015)
Empirical absorption correction using spherical harmonics,
 implemented in SCALE3 ABSPACK scaling algorithm.
;
_exptl_crystal_density_diffrn 1.835
_exptl_crystal_density_method 'not measured'
_exptl_crystal_description block
_exptl_crystal_F_000 1692
_refine_diff_density_max 0.437
_refine_diff_density_min -0.565
_refine_diff_density_rms 0.065
_refine_ls_extinction_method none
_refine_ls_goodness_of_fit_ref 1.040
_refine_ls_hydrogen_treatment constr
_refine_ls_matrix_type full
_refine_ls_number_parameters 426
_refine_ls_number_reflns 6131
_refine_ls_number_restraints 0
_refine_ls_restrained_S_all 1.040
_refine_ls_R_factor_all 0.0313
_refine_ls_R_factor_gt 0.0237
_refine_ls_shift/su_max 0.002
_refine_ls_shift/su_mean 0.000
_refine_ls_structure_factor_coef Fsqd
_refine_ls_weighting_details 'calc w=1/[\s^2^(Fo^2^)+(0.0201P)^2^+1.8862P] where P=(Fo^2^+2Fc^2^)/3'
_refine_ls_weighting_scheme calc
_refine_ls_wR_factor_gt 0.0493
_refine_ls_wR_factor_ref 0.0529
_reflns_number_gt 5233
_reflns_number_total 6131
_reflns_threshold_expression >2sigma(I)
_cod_data_source_file c8dt03133a2.cif
_cod_data_source_block lfp_whl_1242aaaa
_cod_depositor_comments 'Adding full bibliography for 7047809--7047819.cif.'
_cod_database_code 7047815
_reflns_odcompleteness_completeness 99.73
_reflns_odcompleteness_iscentric 1
_reflns_odcompleteness_theta 26.32
_olex2_refinement_description
;
1. Fixed Uiso
 At 1.2 times of:
  All C(H) groups
 At 1.5 times of:
  All C(H,H,H) groups
2.a Aromatic/amide H refined with riding coordinates:
 C10(H10), C1(H1), C29(H29), C3(H3), C2(H2), C9(H9), C8(H8), C15(H15),
 C19(H19), C25(H25), C16(H16), C26(H26), C6(H6), C5(H5)
2.b Idealised Me refined as rotating group:
 C13(H13A,H13B,H13C), C23(H23A,H23B,H23C)
;
_olex2_submission_special_instructions 'No special instructions were received'
_oxdiff_exptl_absorpt_empirical_details
;
Empirical correction (ABSPACK) includes:
- Absorption correction using spherical harmonics
- Frame scaling
;
_oxdiff_exptl_absorpt_empirical_full_max 1.540
_oxdiff_exptl_absorpt_empirical_full_min 0.751

loop_
_space_group_symop_id
_space_group_symop_operation_xyz
1 'x, y, z'
2 '-x, y+1/2, -z+1/2'
3 '-x, -y, -z'
4 'x, -y-1/2, z-1/2'

loop_
_atom_site_label
_atom_site_type_symbol
_atom_site_fract_x
_atom_site_fract_y
_atom_site_fract_z
_atom_site_U_iso_or_equiv
_atom_site_adp_type
_atom_site_occupancy
_atom_site_calc_flag
_atom_site_refinement_flags_posn
Er1 Er 0.289557(10) 0.574931(8) 0.717093(9) 0.03567(5) Uani 1 d .
Cl3 Cl 0.16507(8) 0.35320(6) 1.13174(6) 0.0684(3) Uani 1 d .
Cl4 Cl 0.10761(7) 0.65322(6) 0.99717(6) 0.0639(2) Uani 1 d .
Cl2 Cl 0.28586(8) 0.39485(6) 0.43275(7) 0.0688(3) Uani 1 d .
Cl1 Cl -0.03082(8) 0.56147(7) 0.25907(7) 0.0796(3) Uani 1 d .
O1 O 0.25633(15) 0.49210(12) 0.59910(13) 0.0429(5) Uani 1 d .
O2 O 0.21321(16) 0.59375(12) 0.84103(14) 0.0462(5) Uani 1 d .
O4 O 0.46354(16) 0.51850(13) 0.71860(15) 0.0514(5) Uani 1 d .
N4 N 0.28516(17) 0.44553(14) 0.81882(16) 0.0366(5) Uani 1 d .
N1 N 0.37068(18) 0.64573(14) 0.59204(16) 0.0391(6) Uani 1 d .
N2 N 0.28938(17) 0.72500(14) 0.72926(16) 0.0378(6) Uani 1 d .
N3 N 0.11933(18) 0.61011(14) 0.60846(17) 0.0379(5) Uani 1 d .
O3 O 0.44586(18) 0.61922(15) 0.80683(16) 0.0627(6) Uani 1 d .
O5 O 0.5973(2) 0.57801(16) 0.7903(2) 0.0853(9) Uani 1 d .
N5 N 0.5061(2) 0.57198(17) 0.7726(2) 0.0508(7) Uani 1 d .
C32 C 0.2399(2) 0.46121(17) 0.89832(19) 0.0345(6) Uani 1 d .
C11 C 0.3327(2) 0.76907(17) 0.6654(2) 0.0371(6) Uani 1 d .
C31 C 0.2019(2) 0.54084(18) 0.90623(19) 0.0373(7) Uani 1 d .
C14 C 0.0462(2) 0.66361(18) 0.6145(2) 0.0447(7) Uani 1 d .
C10 C 0.2561(2) 0.76456(18) 0.7996(2) 0.0444(7) Uani 1 d .
H10 H 0.2294 0.7351 0.8456 0.053 Uiso 1 calc R
C22 C 0.1192(2) 0.57058(16) 0.5233(2) 0.0373(7) Uani 1 d .
C1 C 0.4146(2) 0.6059(2) 0.5277(2) 0.0469(8) Uani 1 d .
H1 H 0.4106 0.5501 0.5267 0.056 Uiso 1 calc R
C12 C 0.3764(2) 0.72718(18) 0.59301(19) 0.0370(6) Uani 1 d .
C17 C 0.0483(2) 0.58779(18) 0.4427(2) 0.0442(8) Uani 1 d .
C30 C 0.1541(2) 0.55698(19) 0.9846(2) 0.0426(7) Uani 1 d .
C21 C 0.1940(2) 0.50876(16) 0.5227(2) 0.0383(7) Uani 1 d .
C24 C 0.3177(2) 0.37144(18) 0.8067(2) 0.0431(7) Uani 1 d .
C27 C 0.2291(2) 0.40209(19) 0.9674(2) 0.0409(7) Uani 1 d .
C20 C 0.1954(2) 0.46892(17) 0.4381(2) 0.0432(7) Uani 1 d .
C7 C 0.3393(2) 0.85340(18) 0.6695(2) 0.0438(7) Uani 1 d .
C29 C 0.1420(2) 0.4996(2) 1.0530(2) 0.0485(8) Uani 1 d .
H29 H 0.1083 0.5127 1.1038 0.058 Uiso 1 calc R
C3 C 0.4722(2) 0.7254(2) 0.4619(2) 0.0525(8) Uani 1 d .
H3 H 0.5069 0.7515 0.4184 0.063 Uiso 1 calc R
C2 C 0.4663(2) 0.6443(2) 0.4620(2) 0.0532(9) Uani 1 d .
H2 H 0.4965 0.6145 0.4184 0.064 Uiso 1 calc R
C9 C 0.2591(2) 0.84792(19) 0.8081(2) 0.0505(8) Uani 1 d .
H9 H 0.2332 0.8728 0.8580 0.061 Uiso 1 calc R
C8 C 0.2999(3) 0.8926(2) 0.7435(2) 0.0531(8) Uani 1 d .
H8 H 0.3018 0.9483 0.7481 0.064 Uiso 1 calc R
C15 C -0.0247(2) 0.6843(2) 0.5354(3) 0.0537(9) Uani 1 d .
H15 H -0.0733 0.7237 0.5415 0.064 Uiso 1 calc R
C13 C 0.0357(3) 0.7011(2) 0.7080(2) 0.0588(9) Uani 1 d .
H13A H 0.0741 0.6705 0.7574 0.088 Uiso 1 calc GR
H13B H -0.0349 0.7017 0.7170 0.088 Uiso 1 calc GR
H13C H 0.0611 0.7551 0.7093 0.088 Uiso 1 calc GR
C18 C 0.0547(2) 0.5426(2) 0.3604(2) 0.0499(8) Uani 1 d .
C19 C 0.1258(3) 0.4847(2) 0.3576(2) 0.0504(8) Uani 1 d .
H19 H 0.1284 0.4556 0.3026 0.060 Uiso 1 calc R
C28 C 0.1793(2) 0.4246(2) 1.0452(2) 0.0454(8) Uani 1 d .
C25 C 0.3092(3) 0.31049(19) 0.8736(2) 0.0519(8) Uani 1 d .
H25 H 0.3330 0.2591 0.8631 0.062 Uiso 1 calc R
C4 C 0.4260(2) 0.7701(2) 0.5275(2) 0.0463(8) Uani 1 d .
C16 C -0.0237(2) 0.6484(2) 0.4512(3) 0.0547(9) Uani 1 d .
H16 H -0.0701 0.6636 0.3995 0.066 Uiso 1 calc R
C23 C 0.3645(3) 0.35116(19) 0.7205(2) 0.0559(9) Uani 1 d .
H23A H 0.3366 0.3855 0.6696 0.084 Uiso 1 calc GR
H23B H 0.3499 0.2962 0.7036 0.084 Uiso 1 calc GR
H23C H 0.4370 0.3587 0.7329 0.084 Uiso 1 calc GR
C26 C 0.2672(2) 0.3256(2) 0.9523(2) 0.0525(8) Uani 1 d .
H26 H 0.2636 0.2852 0.9966 0.063 Uiso 1 calc R
C6 C 0.3876(3) 0.8950(2) 0.5994(2) 0.0532(8) Uani 1 d .
H6 H 0.3902 0.9508 0.6004 0.064 Uiso 1 calc R
C5 C 0.4286(3) 0.8552(2) 0.5332(2) 0.0566(9) Uani 1 d .
H5 H 0.4598 0.8840 0.4894 0.068 Uiso 1 calc R

loop_
_atom_site_aniso_label
_atom_site_aniso_U_11
_atom_site_aniso_U_22
_atom_site_aniso_U_33
_atom_site_aniso_U_23
_atom_site_aniso_U_13
_atom_site_aniso_U_12
Er1 0.04170(9) 0.03260(8) 0.03367(8) -0.00009(6) 0.00855(5) 0.00467(6)
Cl3 0.0831(7) 0.0749(6) 0.0504(5) 0.0150(5) 0.0210(5) -0.0170(5)
Cl4 0.0737(6) 0.0622(6) 0.0598(5) -0.0073(4) 0.0233(4) 0.0185(5)
Cl2 0.0895(7) 0.0527(5) 0.0643(6) -0.0176(5) 0.0107(5) 0.0157(5)
Cl1 0.0708(7) 0.1010(8) 0.0584(6) 0.0056(5) -0.0219(5) -0.0104(6)
O1 0.0513(13) 0.0381(12) 0.0382(11) -0.0029(9) 0.0025(9) 0.0080(10)
O2 0.0605(14) 0.0396(12) 0.0421(12) 0.0033(10) 0.0200(10) 0.0093(10)
O4 0.0529(14) 0.0446(13) 0.0571(14) -0.0015(11) 0.0091(11) 0.0070(11)
N4 0.0377(14) 0.0353(13) 0.0372(13) 0.0013(11) 0.0070(10) 0.0025(11)
N1 0.0413(14) 0.0401(15) 0.0370(13) 0.0016(11) 0.0092(11) 0.0068(11)
N2 0.0372(14) 0.0363(14) 0.0408(13) -0.0027(11) 0.0086(11) 0.0035(11)
N3 0.0379(14) 0.0311(13) 0.0460(14) 0.0051(11) 0.0110(11) -0.0027(11)
O3 0.0562(15) 0.0694(17) 0.0601(15) -0.0196(13) -0.0010(12) 0.0127(13)
O5 0.0438(17) 0.074(2) 0.134(3) -0.0069(17) -0.0044(16) 0.0041(13)
N5 0.0440(18) 0.0479(17) 0.0591(18) 0.0068(14) 0.0017(14) 0.0077(14)
C32 0.0302(15) 0.0392(16) 0.0338(15) -0.0004(13) 0.0039(11) -0.0027(12)
C11 0.0314(15) 0.0369(16) 0.0419(16) 0.0021(13) 0.0008(12) 0.0034(13)
C31 0.0346(16) 0.0422(17) 0.0347(15) -0.0021(13) 0.0038(12) -0.0013(13)
C14 0.0366(17) 0.0377(17) 0.062(2) 0.0048(15) 0.0150(15) -0.0044(14)
C10 0.0456(18) 0.0400(18) 0.0492(18) -0.0016(15) 0.0118(14) 0.0032(14)
C22 0.0379(17) 0.0305(15) 0.0437(17) 0.0063(13) 0.0065(13) -0.0070(12)
C1 0.0493(19) 0.0484(19) 0.0446(18) 0.0000(15) 0.0121(15) 0.0057(15)
C12 0.0324(16) 0.0415(17) 0.0365(15) 0.0047(13) 0.0027(12) 0.0033(13)
C17 0.0358(17) 0.0428(18) 0.0537(19) 0.0098(15) 0.0049(14) -0.0105(14)
C30 0.0414(18) 0.0482(19) 0.0387(16) -0.0065(14) 0.0076(13) 0.0016(14)
C21 0.0436(18) 0.0281(15) 0.0436(17) 0.0027(13) 0.0069(13) -0.0067(13)
C24 0.0435(18) 0.0396(18) 0.0470(18) 0.0009(14) 0.0084(14) 0.0012(14)
C27 0.0369(17) 0.0454(18) 0.0393(16) 0.0038(14) 0.0011(13) -0.0078(14)
C20 0.054(2) 0.0317(16) 0.0444(17) -0.0014(14) 0.0078(14) -0.0063(14)
C7 0.0438(18) 0.0378(17) 0.0477(18) 0.0021(14) -0.0015(14) 0.0018(14)
C29 0.0426(19) 0.065(2) 0.0396(17) -0.0031(16) 0.0131(14) -0.0083(16)
C3 0.052(2) 0.067(2) 0.0407(17) 0.0090(17) 0.0145(15) -0.0005(17)
C2 0.051(2) 0.067(2) 0.0443(18) 0.0009(17) 0.0144(15) 0.0114(17)
C9 0.052(2) 0.045(2) 0.056(2) -0.0135(16) 0.0143(16) 0.0051(15)
C8 0.059(2) 0.0344(17) 0.064(2) -0.0099(16) 0.0007(17) 0.0025(15)
C15 0.0348(18) 0.049(2) 0.078(2) 0.0127(19) 0.0091(16) 0.0060(15)
C13 0.046(2) 0.062(2) 0.072(2) -0.0068(19) 0.0195(17) 0.0060(17)
C18 0.047(2) 0.054(2) 0.0448(18) 0.0052(16) -0.0049(14) -0.0181(17)
C19 0.065(2) 0.0447(19) 0.0407(17) -0.0049(15) 0.0056(16) -0.0192(17)
C28 0.0432(18) 0.056(2) 0.0372(16) 0.0094(15) 0.0065(13) -0.0138(15)
C25 0.059(2) 0.0350(17) 0.064(2) 0.0086(16) 0.0172(17) 0.0027(15)
C4 0.0410(18) 0.053(2) 0.0436(17) 0.0107(15) 0.0020(13) 0.0001(15)
C16 0.0414(19) 0.055(2) 0.065(2) 0.0128(18) -0.0006(16) -0.0037(16)
C23 0.074(2) 0.0400(19) 0.057(2) 0.0012(16) 0.0226(18) 0.0091(17)
C26 0.055(2) 0.045(2) 0.058(2) 0.0134(16) 0.0136(16) -0.0036(16)
C6 0.060(2) 0.0376(18) 0.060(2) 0.0071(17) 0.0021(17) -0.0050(16)
C5 0.060(2) 0.054(2) 0.056(2) 0.0152(18) 0.0080(17) -0.0083(17)

loop_
_atom_type_symbol
_atom_type_description
_atom_type_scat_dispersion_real
_atom_type_scat_dispersion_imag
_atom_type_scat_source
C C 0.0033 0.0016 'International Tables Vol C Tables 4.2.6.8 and 6.1.1.4'
H H 0.0000 0.0000 'International Tables Vol C Tables 4.2.6.8 and 6.1.1.4'
Cl Cl 0.1484 0.1585 'International Tables Vol C Tables 4.2.6.8 and 6.1.1.4'
Er Er -0.2586 4.9576 'International Tables Vol C Tables 4.2.6.8 and 6.1.1.4'
N N 0.0061 0.0033 'International Tables Vol C Tables 4.2.6.8 and 6.1.1.4'
O O 0.0106 0.0060 'International Tables Vol C Tables 4.2.6.8 and 6.1.1.4'

loop_
_geom_angle_atom_site_label_1
_geom_angle_atom_site_label_2
_geom_angle_atom_site_label_3
_geom_angle
O1 Er1 O2 130.93(8)
O1 Er1 O4 81.74(7)
O1 Er1 N4 83.84(7)
O1 Er1 N1 78.72(8)
O1 Er1 N2 133.10(7)
O1 Er1 N3 67.36(7)
O1 Er1 O3 132.74(8)
O1 Er1 N5 107.02(8)
O2 Er1 O4 125.34(8)
O2 Er1 N4 67.41(7)
O2 Er1 N1 143.63(7)
O2 Er1 N2 78.18(7)
O2 Er1 N3 89.74(8)
O2 Er1 O3 88.89(8)
O2 Er1 N5 109.43(8)
O4 Er1 N4 76.90(7)
O4 Er1 N1 72.41(7)
O4 Er1 N2 112.74(7)
O4 Er1 N3 144.05(7)
O4 Er1 N5 26.00(7)
N4 Er1 N3 115.69(7)
N4 Er1 N5 85.89(7)
N1 Er1 N4 146.44(7)
N1 Er1 N2 65.46(7)
N1 Er1 N3 83.54(7)
N1 Er1 N5 72.37(8)
N2 Er1 N4 141.78(7)
N2 Er1 N3 79.03(7)
N2 Er1 N5 90.47(8)
N3 Er1 N5 155.91(7)
O3 Er1 O4 51.75(8)
O3 Er1 N4 92.16(8)
O3 Er1 N1 79.42(8)
O3 Er1 N2 70.42(8)
O3 Er1 N3 149.03(8)
O3 Er1 N5 25.89(7)
C21 O1 Er1 123.54(17)
C31 O2 Er1 126.51(18)
N5 O4 Er1 94.27(17)
C32 N4 Er1 110.46(17)
C24 N4 Er1 131.58(19)
C24 N4 C32 118.0(2)
C1 N1 Er1 122.0(2)
C1 N1 C12 118.5(3)
C12 N1 Er1 119.42(18)
C11 N2 Er1 119.18(18)
C10 N2 Er1 123.5(2)
C10 N2 C11 117.1(3)
C14 N3 Er1 133.3(2)
C14 N3 C22 117.6(3)
C22 N3 Er1 108.31(17)
N5 O3 Er1 98.27(19)
O4 N5 Er1 59.73(15)
O4 N5 O3 115.1(3)
O3 N5 Er1 55.84(15)
O5 N5 Er1 173.1(2)
O5 N5 O4 122.7(3)
O5 N5 O3 122.2(3)
N4 C32 C31 115.9(2)
N4 C32 C27 122.7(3)
C27 C32 C31 121.4(3)
N2 C11 C12 118.2(3)
N2 C11 C7 122.7(3)
C7 C11 C12 119.1(3)
O2 C31 C32 119.6(2)
O2 C31 C30 123.8(3)
C30 C31 C32 116.6(3)
N3 C14 C15 121.5(3)
N3 C14 C13 119.7(3)
C15 C14 C13 118.9(3)
N2 C10 H10 118.2
N2 C10 C9 123.5(3)
C9 C10 H10 118.2
N3 C22 C17 122.9(3)
N3 C22 C21 115.4(3)
C17 C22 C21 121.6(3)
N1 C1 H1 118.7
N1 C1 C2 122.6(3)
C2 C1 H1 118.7
N1 C12 C11 117.8(3)
N1 C12 C4 121.9(3)
C4 C12 C11 120.3(3)
C18 C17 C22 117.8(3)
C16 C17 C22 117.2(3)
C16 C17 C18 125.0(3)
C31 C30 Cl4 118.1(2)
C31 C30 C29 123.0(3)
C29 C30 Cl4 119.0(2)
O1 C21 C22 120.4(3)
O1 C21 C20 123.3(3)
C20 C21 C22 116.2(3)
N4 C24 C25 121.5(3)
N4 C24 C23 119.8(3)
C25 C24 C23 118.6(3)
C32 C27 C28 117.7(3)
C26 C27 C32 117.0(3)
C26 C27 C28 125.3(3)
C21 C20 Cl2 118.2(2)
C21 C20 C19 123.1(3)
C19 C20 Cl2 118.7(2)
C11 C7 C6 118.8(3)
C8 C7 C11 117.9(3)
C8 C7 C6 123.2(3)
C30 C29 H29 120.1
C28 C29 C30 119.8(3)
C28 C29 H29 120.1
C2 C3 H3 120.1
C2 C3 C4 119.8(3)
C4 C3 H3 120.1
C1 C2 H2 120.2
C3 C2 C1 119.6(3)
C3 C2 H2 120.2
C10 C9 H9 120.1
C8 C9 C10 119.7(3)
C8 C9 H9 120.1
C7 C8 H8 120.6
C9 C8 C7 118.9(3)
C9 C8 H8 120.6
C14 C15 H15 119.2
C16 C15 C14 121.6(3)
C16 C15 H15 119.2
C14 C13 H13A 109.5
C14 C13 H13B 109.5
C14 C13 H13C 109.5
H13A C13 H13B 109.5
H13A C13 H13C 109.5
H13B C13 H13C 109.5
C17 C18 Cl1 119.6(3)
C19 C18 Cl1 118.7(3)
C19 C18 C17 121.7(3)
C20 C19 H19 120.2
C18 C19 C20 119.5(3)
C18 C19 H19 120.2
C27 C28 Cl3 118.9(3)
C29 C28 Cl3 119.6(2)
C29 C28 C27 121.5(3)
C24 C25 H25 119.5
C26 C25 C24 120.9(3)
C26 C25 H25 119.5
C12 C4 C5 118.5(3)
C3 C4 C12 117.6(3)
C3 C4 C5 124.0(3)
C17 C16 H16 120.5
C15 C16 C17 119.1(3)
C15 C16 H16 120.5
C24 C23 H23A 109.5
C24 C23 H23B 109.5
C24 C23 H23C 109.5
H23A C23 H23B 109.5
H23A C23 H23C 109.5
H23B C23 H23C 109.5
C27 C26 H26 120.1
C25 C26 C27 119.9(3)
C25 C26 H26 120.1
C7 C6 H6 119.4
C5 C6 C7 121.3(3)
C5 C6 H6 119.4
C4 C5 H5 119.0
C6 C5 C4 122.0(3)
C6 C5 H5 119.0

loop_
_geom_bond_atom_site_label_1
_geom_bond_atom_site_label_2
_geom_bond_distance
Er1 O1 2.1795(19)
Er1 O2 2.1809(19)
Er1 O4 2.484(2)
Er1 N4 2.606(2)
Er1 N1 2.504(2)
Er1 N2 2.505(2)
Er1 N3 2.624(2)
Er1 O3 2.398(2)
Er1 N5 2.868(3)
Cl3 C28 1.747(3)
Cl4 C30 1.735(3)
Cl2 C20 1.728(3)
Cl1 C18 1.743(3)
O1 C21 1.308(3)
O2 C31 1.307(3)
O4 N5 1.261(3)
N4 C32 1.381(3)
N4 C24 1.326(4)
N1 C1 1.331(4)
N1 C12 1.358(4)
N2 C11 1.359(4)
N2 C10 1.328(4)
N3 C14 1.327(4)
N3 C22 1.386(4)
O3 N5 1.266(3)
O5 N5 1.203(4)
C32 C31 1.428(4)
C32 C27 1.416(4)
C11 C12 1.435(4)
C11 C7 1.408(4)
C31 C30 1.387(4)
C14 C15 1.413(4)
C14 C13 1.500(4)
C10 H10 0.9300
C10 C9 1.394(4)
C22 C17 1.415(4)
C22 C21 1.429(4)
C1 H1 0.9300
C1 C2 1.393(4)
C12 C4 1.410(4)
C17 C18 1.411(5)
C17 C16 1.406(4)
C30 C29 1.394(4)
C21 C20 1.384(4)
C24 C25 1.411(4)
C24 C23 1.492(4)
C27 C28 1.420(4)
C27 C26 1.397(4)
C20 C19 1.399(4)
C7 C8 1.403(4)
C7 C6 1.439(4)
C29 H29 0.9300
C29 C28 1.352(4)
C3 H3 0.9300
C3 C2 1.353(5)
C3 C4 1.402(4)
C2 H2 0.9300
C9 H9 0.9300
C9 C8 1.356(5)
C8 H8 0.9300
C15 H15 0.9300
C15 C16 1.347(5)
C13 H13A 0.9600
C13 H13B 0.9600
C13 H13C 0.9600
C18 C19 1.351(5)
C19 H19 0.9300
C25 H25 0.9300
C25 C26 1.347(4)
C4 C5 1.421(5)
C16 H16 0.9300
C23 H23A 0.9600
C23 H23B 0.9600
C23 H23C 0.9600
C26 H26 0.9300
C6 H6 0.9300
C6 C5 1.331(5)
C5 H5 0.9300
